data_4512531
loop_
_publ_author_name
'Munn, Alexis S.'
'Amabilino, Silvia'
'Stevens, Thomas W.'
'Daniels, Luke M.'
'Clarkson, Guy J.'
'Millange, Franck'
'Lennox, Matthew J.'
'D\"uren, Tina'
'Bourelly, Sandrine'
'Llewellyn, Philip L.'
'Walton, Richard I.'

_publ_section_title
;
 Metal--Organic Frameworks from Divalent Metals and
 1,4-Benzenedicarboxylate with Bidentate Pyridine-N-oxide Co-ligands
;
_journal_issue 2
_journal_name_full 'Crystal Growth &amp; Design'
_journal_page_first 891
_journal_paper_doi 10.1021/cg501690b
_journal_volume 15
_journal_year 2015
_chemical_formula_moiety 'C26 H16 Co2 N2 O10, 0.75(O), 1.25(C O)'
_chemical_formula_sum 'C27.25 H22.5 Co2 N2 O12'
_chemical_formula_weight 687.83
_chemical_name_systematic
;
 ?
;
_space_group_crystal_system triclinic
_space_group_IT_number 2
_space_group_name_Hall '-P 1'
_space_group_name_H-M_alt 'P -1'
_symmetry_space_group_name_Hall '-P 1'
_symmetry_space_group_name_H-M 'P -1'
_atom_sites_solution_hydrogens geom
_atom_sites_solution_primary direct
_audit_creation_date 2014-08-08
_audit_creation_method
;
Olex2 1.2
(compiled 2014.07.22 svn.r2960 for OlexSys, GUI svn.r4862)
;
_cell_angle_alpha 88.868(6)
_cell_angle_beta 69.339(5)
_cell_angle_gamma 85.726(5)
_cell_formula_units_Z 2
_cell_length_a 11.3407(5)
_cell_length_b 11.3847(9)
_cell_length_c 13.1908(7)
_cell_measurement_reflns_used 2913
_cell_measurement_temperature 150(2)
_cell_measurement_theta_max 31.3577
_cell_measurement_theta_min 2.9633
_cell_volume 1589.07(18)
_computing_cell_refinement
;
CrysAlisPro, Agilent Technologies,
Version 1.171.36.21 (release 14-08-2012 CrysAlis171 .NET)
(compiled Sep 14 2012,17:21:16)
;
_computing_data_collection
;
CrysAlisPro, Agilent Technologies,
Version 1.171.36.21 (release 14-08-2012 CrysAlis171 .NET)
(compiled Sep 14 2012,17:21:16)
;
_computing_data_reduction
;
CrysAlisPro, Agilent Technologies,
Version 1.171.36.21 (release 14-08-2012 CrysAlis171 .NET)
(compiled Sep 14 2012,17:21:16)
;
_computing_molecular_graphics 'Olex2 (Dolomanov et al., 2009)'
_computing_publication_material 'Olex2 (Dolomanov et al., 2009)'
_computing_structure_refinement 'ShelXL (Sheldrick, 2008)'
_computing_structure_solution 'XS (Sheldrick, 2008)'
_diffrn_ambient_temperature 150(2)
_diffrn_detector_area_resol_mean 10.2833
_diffrn_measured_fraction_theta_full 0.997
_diffrn_measured_fraction_theta_max 0.913
_diffrn_measurement_details
;
  1 omega   -6.00   98.00   1.0000   75.0000
omega____ theta____ kappa____ phi______ frames
    -       16.3155   19.0000    0.0000 104

  2 omega   -7.00   90.00   1.0000   75.0000
omega____ theta____ kappa____ phi______ frames
    -       16.3155   38.0000   90.0000 97

  3 omega   40.00  106.00   1.0000   75.0000
omega____ theta____ kappa____ phi______ frames
    -       16.3155  178.0000  -60.0000 66

  4 omega -107.00  -82.00   1.0000   75.0000
omega____ theta____ kappa____ phi______ frames
    -      -17.2530 -178.0000 -180.0000 25

  5 omega -104.00  -57.00   1.0000   75.0000
omega____ theta____ kappa____ phi______ frames
    -      -17.2530 -178.0000    0.0000 47

  6 omega  -18.00   25.00   1.0000   75.0000
omega____ theta____ kappa____ phi______ frames
    -      -17.2530  -99.0000  120.0000 43
;
_diffrn_measurement_device_type 'Xcalibur, Ruby, Gemini'
_diffrn_measurement_method '\w scans'
_diffrn_orient_matrix_UB_11 -0.0665043000
_diffrn_orient_matrix_UB_12 -0.0072260000
_diffrn_orient_matrix_UB_13 0.0235144000
_diffrn_orient_matrix_UB_21 -0.0132079000
_diffrn_orient_matrix_UB_22 0.0569202000
_diffrn_orient_matrix_UB_23 -0.0195140000
_diffrn_orient_matrix_UB_31 0.0015857000
_diffrn_orient_matrix_UB_32 -0.0265272000
_diffrn_orient_matrix_UB_33 -0.0493411000
_diffrn_radiation_monochromator graphite
_diffrn_radiation_type MoK\a
_diffrn_radiation_wavelength 0.71073
_diffrn_reflns_av_unetI/netI 0.1120
_diffrn_reflns_Laue_measured_fraction_full 0.997
_diffrn_reflns_Laue_measured_fraction_max 0.913
_diffrn_reflns_limit_h_max 15
_diffrn_reflns_limit_h_min -15
_diffrn_reflns_limit_k_max 15
_diffrn_reflns_limit_k_min -14
_diffrn_reflns_limit_l_max 18
_diffrn_reflns_limit_l_min -18
_diffrn_reflns_number 13478
_diffrn_reflns_point_group_measured_fraction_full 0.997
_diffrn_reflns_point_group_measured_fraction_max 0.913
_diffrn_reflns_theta_full 25.242
_diffrn_reflns_theta_max 31.091
_diffrn_reflns_theta_min 2.944
_diffrn_source 'Enhance (Mo) X-ray Source'
_exptl_absorpt_coefficient_mu 1.105
_exptl_absorpt_correction_T_max 1.00000
_exptl_absorpt_correction_T_min 0.85991
_exptl_absorpt_correction_type multi-scan
_exptl_absorpt_process_details
;
CrysAlisPro, Agilent Technologies,
Version 1.171.36.21 (release 14-08-2012 CrysAlis171 .NET)
(compiled Sep 14 2012,17:21:16)
Empirical absorption correction using spherical harmonics,
 implemented in SCALE3 ABSPACK scaling algorithm.
;
_exptl_crystal_colour pink
_exptl_crystal_colour_primary pink
_exptl_crystal_density_diffrn 1.438
_exptl_crystal_description block
_exptl_crystal_F_000 700
_exptl_crystal_size_max 0.2
_exptl_crystal_size_mid 0.06
_exptl_crystal_size_min 0.04
_refine_diff_density_max 2.070
_refine_diff_density_min -1.318
_refine_diff_density_rms 0.234
_refine_ls_extinction_method none
_refine_ls_goodness_of_fit_ref 1.016
_refine_ls_hydrogen_treatment constr
_refine_ls_matrix_type full
_refine_ls_number_parameters 396
_refine_ls_number_reflns 13478
_refine_ls_number_restraints 116
_refine_ls_restrained_S_all 1.019
_refine_ls_R_factor_all 0.1518
_refine_ls_R_factor_gt 0.1072
_refine_ls_shift/su_max 0.002
_refine_ls_shift/su_mean 0.000
_refine_ls_structure_factor_coef Fsqd
_refine_ls_weighting_details
;
 w=1/[\s^2^(Fo^2^)+(0.1950P)^2^]
 where P=(Fo^2^+2Fc^2^)/3
;
_refine_ls_weighting_scheme calc
_refine_ls_wR_factor_gt 0.2674
_refine_ls_wR_factor_ref 0.2947
_reflns_Friedel_coverage 0.000
_reflns_number_gt 8854
_reflns_number_total 13478
_reflns_threshold_expression 'I > 2\s(I)'
_cod_data_source_file cg501690b_si_002.cif
_cod_data_source_block am31
_cod_depositor_comments 'Adding full bibliography for 4512530--4512532.cif.'
_cod_original_formula_sum 'C27.25 H22.50 Co2 N2 O12'
_cod_database_code 4512531
_shelxl_version_number 2013-2
_chemical_oxdiff_formula 'C20 H20 N2 O2 Co'
_shelx_space_group_comment
;
The symmetry employed for this shelxl refinement is uniquely defined
by the following loop, which should always be used as a source of
symmetry information in preference to the above space-group names.
They are only intended as comments.
;
_olex2_refinement_description
;
1. Fixed Uiso
 At 1.2 times of:
  All C(H) groups
2. Restrained distances
 C36-O36
 1.4 with sigma of 0.02
3. Uiso/Uaniso restraints and constraints
C5 \\sim C17 \\sim C19: within 1.7A with sigma of 0.04 and sigma for terminal
atoms of 0.08
C8 \\sim C12: within 1.7A with sigma of 0.04 and sigma for terminal atoms of
0.08
C21 \\sim C22 \\sim C23 \\sim C24: within 1.7A with sigma of 0.008 and sigma
for terminal atoms of 0.016
Co1 \\sim Co3 \\sim O14 \\sim N13: within 1.7A with sigma of 0.004 and sigma
for terminal atoms of 0.008
O14 \\sim O15 \\sim O16 \\sim O20 \\sim O21 \\sim O25 \\sim O26 \\sim O30 \\sim
O31: within 1.7A with sigma of 0.008 and sigma for terminal atoms of 0.08
O36 \\sim C36: within 1.7A with sigma of 0.004 and sigma for terminal atoms of
0.008
C18 \\sim C26 \\sim C27 \\sim C28: within 1.7A with sigma of 0.01 and sigma for
terminal atoms of 0.02
Uanis(C12) \\sim Ueq, Uanis(O14) \\sim Ueq, Uanis(C18) \\sim Ueq, Uanis(C19)
\\sim Ueq, Uanis(O21) \\sim Ueq, Uanis(C21) \\sim Ueq, Uanis(C27) \\sim Ueq:
with sigma of 0.008 and sigma for terminal atoms of 0.016
Uanis(O1) \\sim Ueq, Uanis(N2) \\sim Ueq, Uanis(O14) \\sim Ueq, Uanis(C18)
\\sim Ueq, Uanis(O20) \\sim Ueq, Uanis(O25) \\sim Ueq, Uanis(O31) \\sim Ueq:
with sigma of 0.002 and sigma for terminal atoms of 0.004
4. Others
 Fixed Sof: O35(0.5) O35A(0.5) C35A(0.5) O36(0.5) C36(0.5) O36A(0.25)
 C36A(0.25) O37(0.25)
5.a Aromatic/amide H refined with riding coordinates:
 C3(H3), C4(H4), C5(H5), C6(H6), C9(H9), C10(H10), C11(H11), C12(H12),
 C18(H18), C19(H19), C23(H23), C24(H24), C28(H28), C29(H29), C33(H33), C34(H34)
;
_olex2_exptl_crystal_mounting_method 'crystal mounted with fromblin'
_olex2_submission_special_instructions 'No special instructions were received'

loop_
_space_group_symop_operation_xyz
'x, y, z'
'-x, -y, -z'

loop_
_atom_site_label
_atom_site_type_symbol
_atom_site_fract_x
_atom_site_fract_y
_atom_site_fract_z
_atom_site_U_iso_or_equiv
_atom_site_adp_type
_atom_site_occupancy
_atom_site_site_symmetry_order
_atom_site_calc_flag
_atom_site_refinement_flags_posn
_atom_site_refinement_flags_adp
_atom_site_refinement_flags_occupancy
_atom_site_disorder_assembly
_atom_site_disorder_group
Co1 Co 0.99062(10) 1.11658(7) 0.25175(7) 0.0085(2) Uani 1 1 d . . . . .
O1 O 1.0455(5) 0.9768(4) 0.3330(4) 0.0139(11) Uani 1 1 d . U . . .
Co2 Co 1.0000 1.0000 0.5000 0.0076(3) Uani 1 2 d S T P . .
N2 N 1.1231(6) 0.8869(6) 0.2770(4) 0.0093(12) Uani 1 1 d . U . . .
C3 C 1.2478(8) 0.8865(8) 0.2612(6) 0.0185(17) Uani 1 1 d . . . . .
H3 H 1.2803 0.9469 0.2902 0.022 Uiso 1 1 calc R . . . .
Co3 Co 1.0000 1.0000 0.0000 0.0078(3) Uani 1 2 d S T P . .
C4 C 1.3260(8) 0.7937(8) 0.2007(6) 0.0264(19) Uani 1 1 d . . . . .
H4 H 1.4140 0.7916 0.1879 0.032 Uiso 1 1 calc R . . . .
C5 C 1.2817(9) 0.7067(8) 0.1597(6) 0.030(2) Uani 1 1 d . . . . .
H5 H 1.3375 0.6442 0.1191 0.036 Uiso 1 1 calc R . . . .
C6 C 1.1529(8) 0.7095(8) 0.1774(6) 0.0221(19) Uani 1 1 d . . . . .
H6 H 1.1204 0.6485 0.1492 0.027 Uiso 1 1 calc R . . . .
C7 C 1.0716(8) 0.8018(7) 0.2366(6) 0.0144(15) Uani 1 1 d . . . . .
C8 C 0.9319(8) 0.8065(6) 0.2641(6) 0.0144(14) Uani 1 1 d . . . . .
C9 C 0.8627(9) 0.7197(8) 0.3227(6) 0.0226(18) Uani 1 1 d . . . . .
H9 H 0.9010 0.6580 0.3527 0.027 Uiso 1 1 calc R . . . .
C10 C 0.7346(10) 0.7228(8) 0.3381(7) 0.031(2) Uani 1 1 d . . . . .
H10 H 0.6843 0.6624 0.3775 0.037 Uiso 1 1 calc R . . . .
C11 C 0.6829(7) 0.8134(8) 0.2960(6) 0.0217(17) Uani 1 1 d . . . . .
H11 H 0.5953 0.8179 0.3066 0.026 Uiso 1 1 calc R . . . .
C12 C 0.7584(8) 0.8999(8) 0.2372(6) 0.0190(18) Uani 1 1 d . U . . .
H12 H 0.7227 0.9628 0.2064 0.023 Uiso 1 1 calc R . . . .
N13 N 0.8784(6) 0.8951(6) 0.2242(5) 0.0125(12) Uani 1 1 d . . . . .
O14 O 0.9485(5) 0.9800(4) 0.1678(3) 0.0103(9) Uani 1 1 d . U . . .
O15 O 0.9987(5) 0.8178(4) 0.0011(4) 0.0134(11) Uani 1 1 d . . . . .
C16 C 1.0333(7) 0.7412(6) -0.0720(5) 0.0121(14) Uani 1 1 d . . . . .
O16 O 0.9154(5) 1.2407(5) 0.1723(4) 0.0163(11) Uani 1 1 d . . . . .
C17 C 1.0178(7) 0.6155(6) -0.0357(6) 0.0157(15) Uani 1 1 d . . . . .
C18 C 1.0849(8) 0.5226(7) -0.1025(6) 0.0210(16) Uani 1 1 d . U . . .
H18 H 1.1434 0.5372 -0.1728 0.025 Uiso 1 1 calc R . . . .
C19 C 0.9342(8) 0.5923(7) 0.0656(5) 0.0233(18) Uani 1 1 d . U . . .
H19 H 0.8884 0.6560 0.1115 0.028 Uiso 1 1 calc R . . . .
O20 O 0.8165(5) 1.0070(5) 0.0096(4) 0.0134(11) Uani 1 1 d . U . . .
C21 C 0.7713(7) 0.9578(7) -0.0507(5) 0.0107(14) Uani 1 1 d . U . . .
O21 O 1.1714(5) 1.1066(5) 0.1316(4) 0.0175(12) Uani 1 1 d . U . . .
C22 C 0.6306(7) 0.9770(7) -0.0227(5) 0.0103(14) Uani 1 1 d . . . . .
C23 C 0.5587(7) 1.0562(7) 0.0597(6) 0.0132(15) Uani 1 1 d . . . . .
H23 H 0.5988 1.0949 0.1005 0.016 Uiso 1 1 calc R . . . .
C24 C 0.5690(7) 0.9210(8) -0.0825(6) 0.0168(16) Uani 1 1 d . . . . .
H24 H 0.6161 0.8672 -0.1389 0.020 Uiso 1 1 calc R . . . .
O25 O 1.0510(5) 1.2413(5) 0.3255(4) 0.0154(11) Uani 1 1 d . U . . .
C26 C 1.0139(7) 1.2594(7) 0.4281(6) 0.0147(14) Uani 1 1 d . . . . .
O26 O 0.9849(5) 1.1831(4) 0.4995(4) 0.0155(11) Uani 1 1 d . . . . .
C27 C 1.0065(7) 1.3854(6) 0.4639(5) 0.0149(14) Uani 1 1 d . U . . .
C28 C 1.0847(8) 1.4650(7) 0.3985(6) 0.0218(17) Uani 1 1 d . . . . .
H28 H 1.1416 1.4420 0.3284 0.026 Uiso 1 1 calc R . . . .
C29 C 1.0797(9) 1.5798(7) 0.4361(6) 0.0238(19) Uani 1 1 d . . . . .
H29 H 1.1357 1.6341 0.3927 0.029 Uiso 1 1 calc R . . . .
O30 O 0.8141(5) 1.0033(5) 0.5151(4) 0.0143(12) Uani 1 1 d . . . . .
C31 C 0.7588(7) 1.0506(7) 0.4541(6) 0.0127(15) Uani 1 1 d . . . . .
O31 O 0.8121(4) 1.1110(5) 0.3705(4) 0.0129(10) Uani 1 1 d . U . . .
C32 C 0.6231(8) 1.0273(7) 0.4803(6) 0.0154(17) Uani 1 1 d . . . . .
C33 C 0.5549(7) 1.0844(7) 0.4246(6) 0.0147(16) Uani 1 1 d . . . . .
H33 H 0.5923 1.1425 0.3730 0.018 Uiso 1 1 calc R . . . .
C34 C 0.5693(8) 0.9417(7) 0.5570(6) 0.0180(17) Uani 1 1 d . . . . .
H34 H 0.6165 0.9021 0.5960 0.022 Uiso 1 1 calc R . . . .
O35 O 0.430(2) 0.460(3) 0.0013(19) 0.111(8) Uiso 0.5 1 d . . . A 1
O35A O 0.2700(19) 0.3487(19) 0.1630(15) 0.078(6) Uiso 0.5 1 d . . . B 2
C35A C 0.303(3) 0.378(2) 0.052(2) 0.062(7) Uiso 0.5 1 d . . . B 2
O36 O 0.6703(16) 0.3394(15) 0.2912(13) 0.059(4) Uiso 0.5 1 d D . . C 1
C36 C 0.656(3) 0.278(3) 0.217(2) 0.092(7) Uiso 0.5 1 d D . . C 1
O36A O 0.690(3) 0.382(3) 0.398(2) 0.055(8) Uiso 0.25 1 d . . . D 2
C36A C 0.555(3) 0.384(3) 0.485(3) 0.027(7) Uiso 0.25 1 d . . . D 2
O37 O 0.492(3) 0.450(3) 0.209(3) 0.068(10) Uiso 0.25 1 d . . . E 2

loop_
_atom_site_aniso_label
_atom_site_aniso_U_11
_atom_site_aniso_U_22
_atom_site_aniso_U_33
_atom_site_aniso_U_23
_atom_site_aniso_U_13
_atom_site_aniso_U_12
Co1 0.0103(4) 0.0112(4) 0.0024(3) -0.0001(4) -0.0003(3) -0.0004(4)
O1 0.0163(19) 0.0144(19) 0.0088(17) -0.0008(15) -0.0022(15) 0.0025(16)
Co2 0.0081(7) 0.0108(7) 0.0049(6) 0.0001(5) -0.0033(5) -0.0013(5)
N2 0.011(2) 0.011(2) 0.0059(18) 0.0006(16) -0.0037(16) 0.0034(17)
C3 0.026(4) 0.017(4) 0.013(3) -0.002(3) -0.009(3) 0.003(3)
Co3 0.0100(7) 0.0095(7) 0.0028(6) 0.0007(5) -0.0009(5) -0.0009(5)
C4 0.024(4) 0.036(5) 0.015(4) -0.002(3) -0.004(3) 0.011(4)
C5 0.043(6) 0.022(5) 0.012(4) -0.010(3) 0.002(3) 0.011(4)
C6 0.031(5) 0.016(4) 0.016(4) -0.009(3) -0.002(3) 0.000(3)
C7 0.021(4) 0.015(3) 0.010(3) 0.000(3) -0.006(3) -0.008(3)
C8 0.019(4) 0.013(3) 0.009(3) 0.000(3) -0.002(3) -0.003(3)
C9 0.029(5) 0.020(4) 0.016(4) 0.001(3) -0.005(3) -0.004(4)
C10 0.041(6) 0.020(5) 0.022(4) 0.004(4) 0.001(4) -0.010(4)
C11 0.013(4) 0.030(5) 0.022(4) -0.003(3) -0.005(3) -0.002(3)
C12 0.019(4) 0.028(4) 0.008(3) -0.002(3) -0.001(3) -0.010(3)
N13 0.015(3) 0.012(3) 0.009(2) 0.001(2) -0.002(2) -0.005(2)
O14 0.0130(17) 0.0114(17) 0.0053(16) 0.0021(14) -0.0008(13) -0.0060(14)
O15 0.022(3) 0.006(2) 0.010(2) -0.0028(18) -0.002(2) -0.001(2)
C16 0.018(4) 0.013(3) 0.004(3) 0.000(2) -0.001(2) -0.005(3)
O16 0.026(3) 0.015(3) 0.005(2) 0.0023(19) -0.0014(19) 0.000(2)
C17 0.022(4) 0.008(3) 0.016(3) -0.002(3) -0.005(3) 0.000(3)
C18 0.026(2) 0.018(2) 0.016(2) 0.0013(18) -0.0028(18) -0.0014(19)
C19 0.042(5) 0.011(3) 0.009(3) -0.004(3) 0.002(3) -0.001(3)
O20 0.0121(19) 0.018(2) 0.0111(18) 0.0012(16) -0.0048(15) -0.0025(16)
C21 0.012(3) 0.017(3) 0.003(3) 0.001(2) -0.003(2) 0.000(3)
O21 0.016(3) 0.028(3) 0.004(2) -0.001(2) 0.0022(18) 0.000(2)
C22 0.008(3) 0.017(3) 0.006(3) -0.002(2) -0.004(2) -0.002(3)
C23 0.011(3) 0.019(4) 0.013(3) 0.002(3) -0.007(3) -0.004(3)
C24 0.016(4) 0.025(4) 0.008(3) -0.002(3) -0.004(3) 0.003(3)
O25 0.019(2) 0.0157(19) 0.0104(17) -0.0017(15) -0.0032(15) -0.0036(16)
C26 0.012(3) 0.013(3) 0.022(3) -0.007(3) -0.008(3) -0.004(3)
O26 0.026(3) 0.009(2) 0.015(2) 0.0008(19) -0.011(2) -0.003(2)
C27 0.027(4) 0.013(3) 0.007(3) 0.002(2) -0.010(3) -0.005(3)
C28 0.032(4) 0.010(3) 0.015(3) 0.000(3) 0.002(3) -0.004(3)
C29 0.043(5) 0.011(4) 0.011(3) 0.003(3) -0.002(3) -0.004(3)
O30 0.008(2) 0.028(3) 0.011(2) 0.006(2) -0.0072(19) -0.007(2)
C31 0.015(4) 0.013(4) 0.007(3) -0.003(3) -0.001(3) 0.005(3)
O31 0.0103(18) 0.0169(19) 0.0111(17) 0.0052(15) -0.0033(14) -0.0017(15)
C32 0.017(4) 0.017(4) 0.009(3) -0.006(3) -0.001(3) -0.001(3)
C33 0.013(4) 0.023(4) 0.006(3) 0.008(3) 0.000(3) -0.002(3)
C34 0.019(4) 0.022(4) 0.009(3) 0.005(3) -0.001(3) -0.001(3)

loop_
_atom_type_symbol
_atom_type_description
_atom_type_scat_dispersion_real
_atom_type_scat_dispersion_imag
_atom_type_scat_source
C C 0.0033 0.0016 'International Tables Vol C Tables 4.2.6.8 and 6.1.1.4'
H H 0.0000 0.0000 'International Tables Vol C Tables 4.2.6.8 and 6.1.1.4'
Co Co 0.3494 0.9721 'International Tables Vol C Tables 4.2.6.8 and 6.1.1.4'
N N 0.0061 0.0033 'International Tables Vol C Tables 4.2.6.8 and 6.1.1.4'
O O 0.0106 0.0060 'International Tables Vol C Tables 4.2.6.8 and 6.1.1.4'

loop_
_geom_angle_atom_site_label_1
_geom_angle_atom_site_label_2
_geom_angle_atom_site_label_3
_geom_angle
_geom_angle_site_symmetry_1
_geom_angle_site_symmetry_3
O1 Co1 O14 82.74(17) . .
O1 Co1 O21 90.2(2) . .
O1 Co1 O31 86.24(19) . .
O16 Co1 O1 171.8(2) . .
O16 Co1 O14 90.9(2) . .
O16 Co1 O21 94.6(2) . .
O16 Co1 O31 88.5(2) . .
O21 Co1 O14 86.9(2) . .
O25 Co1 O1 94.5(2) . .
O25 Co1 O14 173.8(2) . .
O25 Co1 O16 92.24(19) . .
O25 Co1 O21 87.5(2) . .
O25 Co1 O31 96.0(2) . .
O31 Co1 O14 89.37(19) . .
O31 Co1 O21 175.18(18) . .
Co1 O1 Co2 116.1(2) . .
N2 O1 Co1 120.2(4) . .
N2 O1 Co2 122.8(4) . .
O1 Co2 O1 180.0(3) 2_776 .
O26 Co2 O1 96.57(19) . .
O26 Co2 O1 96.57(19) 2_776 2_776
O26 Co2 O1 83.43(19) 2_776 .
O26 Co2 O1 83.43(19) . 2_776
O26 Co2 O26 180.0 2_776 .
O30 Co2 O1 92.4(2) 2_776 .
O30 Co2 O1 92.4(2) . 2_776
O30 Co2 O1 87.6(2) . .
O30 Co2 O1 87.6(2) 2_776 2_776
O30 Co2 O26 88.5(2) . .
O30 Co2 O26 91.5(2) 2_776 .
O30 Co2 O26 91.5(2) . 2_776
O30 Co2 O26 88.5(2) 2_776 2_776
O30 Co2 O30 180.0 2_776 .
O1 N2 C3 118.4(6) . .
O1 N2 C7 117.9(6) . .
C3 N2 C7 123.7(6) . .
N2 C3 H3 121.5 . .
N2 C3 C4 117.0(8) . .
C4 C3 H3 121.5 . .
O14 Co3 O14 180.0 . 2_775
O15 Co3 O14 96.60(18) 2_775 .
O15 Co3 O14 96.60(18) . 2_775
O15 Co3 O14 83.40(18) . .
O15 Co3 O14 83.40(18) 2_775 2_775
O15 Co3 O15 180.0 . 2_775
O20 Co3 O14 88.12(19) 2_775 .
O20 Co3 O14 91.88(19) . .
O20 Co3 O14 91.88(19) 2_775 2_775
O20 Co3 O14 88.12(19) . 2_775
O20 Co3 O15 87.7(2) 2_775 2_775
O20 Co3 O15 92.3(2) 2_775 .
O20 Co3 O15 92.3(2) . 2_775
O20 Co3 O15 87.7(2) . .
O20 Co3 O20 180.0 . 2_775
C3 C4 H4 118.8 . .
C5 C4 C3 122.5(9) . .
C5 C4 H4 118.8 . .
C4 C5 H5 120.4 . .
C4 C5 C6 119.2(7) . .
C6 C5 H5 120.4 . .
C5 C6 H6 120.0 . .
C5 C6 C7 120.0(7) . .
C7 C6 H6 120.0 . .
N2 C7 C6 117.7(7) . .
N2 C7 C8 119.5(6) . .
C6 C7 C8 122.7(7) . .
C9 C8 C7 121.1(7) . .
N13 C8 C7 117.7(6) . .
N13 C8 C9 121.1(8) . .
C8 C9 H9 120.6 . .
C8 C9 C10 118.8(8) . .
C10 C9 H9 120.6 . .
C9 C10 H10 120.6 . .
C11 C10 C9 118.8(8) . .
C11 C10 H10 120.6 . .
C10 C11 H11 120.2 . .
C10 C11 C12 119.7(8) . .
C12 C11 H11 120.2 . .
C11 C12 H12 119.9 . .
N13 C12 C11 120.2(8) . .
N13 C12 H12 119.9 . .
C8 N13 O14 119.8(6) . .
C12 N13 C8 121.3(7) . .
C12 N13 O14 118.8(6) . .
Co3 O14 Co1 116.3(2) . .
N13 O14 Co1 119.1(4) . .
N13 O14 Co3 124.0(4) . .
C16 O15 Co3 133.3(4) . .
O15 C16 O16 126.1(7) . 2_775
O15 C16 C17 116.3(6) . .
O16 C16 C17 117.5(6) 2_775 .
C16 O16 Co1 121.9(5) 2_775 .
C18 C17 C16 121.5(6) . .
C19 C17 C16 119.2(6) . .
C19 C17 C18 119.3(7) . .
C17 C18 H18 120.4 . .
C17 C18 C19 119.3(7) . 2_765
C19 C18 H18 120.4 2_765 .
C17 C19 C18 121.4(7) . 2_765
C17 C19 H19 119.3 . .
C18 C19 H19 119.3 2_765 .
C21 O20 Co3 128.0(5) . .
O20 C21 O21 128.0(7) . 2_775
O20 C21 C22 116.3(6) . .
O21 C21 C22 115.7(7) 2_775 .
C21 O21 Co1 135.6(5) 2_775 .
C23 C22 C21 120.6(6) . .
C23 C22 C24 118.4(7) . .
C24 C22 C21 121.0(6) . .
C22 C23 H23 119.4 . .
C24 C23 C22 121.1(7) 2_675 .
C24 C23 H23 119.4 2_675 .
C22 C24 H24 119.8 . .
C23 C24 C22 120.5(7) 2_675 .
C23 C24 H24 119.8 2_675 .
C26 O25 Co1 125.5(5) . .
O25 C26 C27 116.2(6) . .
O26 C26 O25 126.1(7) . .
O26 C26 C27 117.7(6) . .
C26 O26 Co2 134.8(5) . .
C28 C27 C26 120.9(6) . .
C28 C27 C29 120.2(7) . 2_786
C29 C27 C26 118.9(6) 2_786 .
C27 C28 H28 120.3 . .
C27 C28 C29 119.5(7) . .
C29 C28 H28 120.3 . .
C27 C29 C28 120.3(7) 2_786 .
C27 C29 H29 119.9 2_786 .
C28 C29 H29 119.9 . .
C31 O30 Co2 129.4(5) . .
O30 C31 C32 116.9(6) . .
O31 C31 O30 124.7(7) . .
O31 C31 C32 118.3(7) . .
C31 O31 Co1 137.6(5) . .
C33 C32 C31 119.8(7) . .
C33 C32 C34 120.4(8) . .
C34 C32 C31 119.6(7) . .
C32 C33 H33 119.6 . .
C32 C33 C34 120.7(7) . 2_676
C34 C33 H33 119.6 2_676 .
C32 C34 H34 120.6 . .
C33 C34 C32 118.9(7) 2_676 .
C33 C34 H34 120.6 2_676 .

loop_
_geom_bond_atom_site_label_1
_geom_bond_atom_site_label_2
_geom_bond_distance
_geom_bond_site_symmetry_2
Co1 O1 2.079(5) .
Co1 O14 2.104(5) .
Co1 O16 2.053(5) .
Co1 O21 2.100(5) .
Co1 O25 2.025(5) .
Co1 O31 2.082(5) .
O1 Co2 2.095(5) .
O1 N2 1.344(8) .
Co2 O1 2.095(5) 2_776
Co2 O26 2.078(5) 2_776
Co2 O26 2.078(5) .
Co2 O30 2.044(5) 2_776
Co2 O30 2.044(5) .
N2 C3 1.354(10) .
N2 C7 1.374(9) .
C3 H3 0.9500 .
C3 C4 1.390(11) .
Co3 O14 2.093(4) 2_775
Co3 O14 2.093(4) .
Co3 O15 2.075(5) .
Co3 O15 2.075(5) 2_775
Co3 O20 2.036(5) 2_775
Co3 O20 2.036(5) .
C4 H4 0.9500 .
C4 C5 1.347(13) .
C5 H5 0.9500 .
C5 C6 1.393(12) .
C6 H6 0.9500 .
C6 C7 1.394(11) .
C7 C8 1.493(10) .
C8 C9 1.360(11) .
C8 N13 1.333(10) .
C9 H9 0.9500 .
C9 C10 1.391(12) .
C10 H10 0.9500 .
C10 C11 1.355(13) .
C11 H11 0.9500 .
C11 C12 1.390(11) .
C12 H12 0.9500 .
C12 N13 1.307(10) .
N13 O14 1.337(7) .
O15 C16 1.249(8) .
C16 O16 1.263(8) 2_775
C16 C17 1.503(10) .
O16 C16 1.263(8) 2_775
C17 C18 1.384(10) .
C17 C19 1.372(10) .
C18 H18 0.9500 .
C18 C19 1.392(11) 2_765
C19 C18 1.392(11) 2_765
C19 H19 0.9500 .
O20 C21 1.248(8) .
C21 O21 1.252(8) 2_775
C21 C22 1.506(9) .
O21 C21 1.252(8) 2_775
C22 C23 1.401(10) .
C22 C24 1.410(10) .
C23 H23 0.9500 .
C23 C24 1.377(10) 2_675
C24 C23 1.377(10) 2_675
C24 H24 0.9500 .
O25 C26 1.283(8) .
C26 O26 1.242(9) .
C26 C27 1.506(10) .
C27 C28 1.379(10) .
C27 C29 1.381(10) 2_786
C28 H28 0.9500 .
C28 C29 1.397(11) .
C29 C27 1.381(10) 2_786
C29 H29 0.9500 .
O30 C31 1.273(9) .
C31 O31 1.271(9) .
C31 C32 1.496(10) .
C32 C33 1.367(11) .
C32 C34 1.400(11) .
C33 H33 0.9500 .
C33 C34 1.396(10) 2_676
C34 C33 1.396(10) 2_676
C34 H34 0.9500 .
O35A C35A 1.42(3) .
O36 C36 1.27(2) .
O36A C36A 1.55(4) .

loop_
_geom_torsion_atom_site_label_1
_geom_torsion_atom_site_label_2
_geom_torsion_atom_site_label_3
_geom_torsion_atom_site_label_4
_geom_torsion
_geom_torsion_site_symmetry_1
_geom_torsion_site_symmetry_4
Co1 O1 N2 C3 98.6(6) . .
Co1 O1 N2 C7 -80.0(7) . .
Co1 O25 C26 O26 34.6(11) . .
Co1 O25 C26 C27 -146.0(5) . .
O1 N2 C3 C4 -178.5(7) . .
O1 N2 C7 C6 179.3(6) . .
O1 N2 C7 C8 -5.2(9) . .
Co2 O1 N2 C3 -70.3(7) . .
Co2 O1 N2 C7 111.2(6) . .
Co2 O30 C31 O31 -2.9(11) . .
Co2 O30 C31 C32 173.8(5) . .
N2 C3 C4 C5 -0.5(12) . .
N2 C7 C8 C9 -116.1(9) . .
N2 C7 C8 N13 67.5(8) . .
C3 N2 C7 C6 0.8(10) . .
C3 N2 C7 C8 176.4(6) . .
C3 C4 C5 C6 0.5(12) . .
Co3 O15 C16 O16 2.0(12) . 2_775
Co3 O15 C16 C17 178.8(5) . .
Co3 O20 C21 O21 -0.6(11) . 2_775
Co3 O20 C21 C22 178.8(4) . .
C4 C5 C6 C7 0.3(11) . .
C5 C6 C7 N2 -0.9(11) . .
C5 C6 C7 C8 -176.3(6) . .
C6 C7 C8 C9 59.2(9) . .
C6 C7 C8 N13 -117.2(9) . .
C7 N2 C3 C4 -0.1(10) . .
C7 C8 C9 C10 -174.5(6) . .
C7 C8 N13 C12 174.3(6) . .
C7 C8 N13 O14 -4.4(9) . .
C8 C9 C10 C11 -1.3(11) . .
C8 N13 O14 Co1 -80.9(7) . .
C8 N13 O14 Co3 107.9(6) . .
C9 C8 N13 C12 -2.1(11) . .
C9 C8 N13 O14 179.3(7) . .
C9 C10 C11 C12 1.0(12) . .
C10 C11 C12 N13 -1.2(11) . .
C11 C12 N13 C8 1.7(10) . .
C11 C12 N13 O14 -179.6(7) . .
C12 N13 O14 Co1 100.4(6) . .
C12 N13 O14 Co3 -70.8(7) . .
N13 C8 C9 C10 1.8(11) . .
O15 C16 C17 C18 -160.3(8) . .
O15 C16 C17 C19 20.4(11) . .
C16 C17 C18 C19 -179.1(8) . 2_765
C16 C17 C19 C18 179.1(8) . 2_765
O16 C16 C17 C18 16.8(11) 2_775 .
O16 C16 C17 C19 -162.5(7) 2_775 .
C18 C17 C19 C18 -0.2(14) . 2_765
C19 C17 C18 C19 0.2(14) . 2_765
O20 C21 C22 C23 6.5(9) . .
O20 C21 C22 C24 -177.0(7) . .
C21 C22 C23 C24 176.7(6) . 2_675
C21 C22 C24 C23 -176.7(6) . 2_675
O21 C21 C22 C23 -174.0(7) 2_775 .
O21 C21 C22 C24 2.5(9) 2_775 .
C23 C22 C24 C23 -0.2(12) . 2_675
C24 C22 C23 C24 0.2(12) . 2_675
O25 C26 O26 Co2 9.6(12) . .
O25 C26 C27 C28 -28.5(11) . .
O25 C26 C27 C29 151.8(7) . 2_786
C26 C27 C28 C29 -177.0(8) . .
O26 C26 C27 C28 150.9(8) . .
O26 C26 C27 C29 -28.8(11) . 2_786
C27 C26 O26 Co2 -169.7(5) . .
C27 C28 C29 C27 -2.6(14) . 2_786
C29 C27 C28 C29 2.6(14) 2_786 .
O30 C31 O31 Co1 31.1(12) . .
O30 C31 C32 C33 173.6(7) . .
O30 C31 C32 C34 -10.3(9) . .
C31 C32 C33 C34 175.8(6) . 2_676
C31 C32 C34 C33 -175.8(6) . 2_676
O31 C31 C32 C33 -9.5(10) . .
O31 C31 C32 C34 166.6(7) . .
C32 C31 O31 Co1 -145.6(6) . .
C33 C32 C34 C33 0.2(12) . 2_676
C34 C32 C33 C34 -0.2(12) . 2_676

loop_
_diffrn_oxdiff_twin_id
_diffrn_oxdiff_twin_ratio
_diffrn_oxdiff_twin_reflns_isolated
_diffrn_oxdiff_twin_reflns_overlapped
1 0.5562 5436 11177
2 0.4438 5424 11177
